data_7703359
loop_
_publ_author_name
'Seki, Tomohiro'
'Toyoshima, Naoki'
'Ito, Hajime'

_publ_section_title
;
 Mixed crystal formation of two gold isocyanide complexes with various
 ratios for continuous tuning of photophysical properties.
;
_journal_issue 7
_journal_name_full 'Dalton transactions (Cambridge, England : 2003)'
_journal_page_first 2073
_journal_page_last 2076
_journal_paper_doi 10.1039/d0dt00195c
_journal_volume 49
_journal_year 2020
_chemical_absolute_configuration ad
_chemical_formula_moiety 'C21 H23 Au F5 N Si'
_chemical_formula_sum 'C21 H23 Au F5 N Si'
_chemical_formula_weight 609.46
_space_group_crystal_system orthorhombic
_space_group_IT_number 19
_space_group_name_Hall 'P 2ac 2ab'
_space_group_name_H-M_alt 'P 21 21 21'
_atom_sites_solution_hydrogens geom
_atom_sites_solution_primary dual
_audit_creation_date 2019-08-31
_audit_creation_method
;
Olex2 1.2
(compiled 2018.05.29 svn.r3508 for OlexSys, GUI svn.r5506)
;
_audit_update_record
;
2019-09-14 deposited with the CCDC.	2020-01-24 downloaded from the CCDC.
;
_cell_angle_alpha 90
_cell_angle_beta 90
_cell_angle_gamma 90
_cell_formula_units_Z 4
_cell_length_a 7.1309(4)
_cell_length_b 13.7333(8)
_cell_length_c 21.9704(10)
_cell_measurement_reflns_used 6819
_cell_measurement_temperature 123
_cell_measurement_theta_max 29.5450
_cell_measurement_theta_min 3.3060
_cell_volume 2151.6(2)
_computing_cell_refinement 'CrysAlisPro 1.171.39.43a (Rigaku OD, 2018)'
_computing_data_collection 'CrysAlisPro 1.171.39.43a (Rigaku OD, 2018)'
_computing_data_reduction 'CrysAlisPro 1.171.39.43a (Rigaku OD, 2018)'
_computing_molecular_graphics 'Olex2 (Dolomanov et al., 2009)'
_computing_publication_material 'Olex2 (Dolomanov et al., 2009)'
_computing_structure_refinement 'ShelXL (Sheldrick, 2015)'
_computing_structure_solution 'ShelXT (Sheldrick, 2015)'
_diffrn_ambient_temperature 123
_diffrn_detector 'PLATUS 200K area detector'
_diffrn_detector_area_resol_mean 5.811
_diffrn_detector_type 'HPC area detector'
_diffrn_measured_fraction_theta_full 0.994
_diffrn_measured_fraction_theta_max 0.888
_diffrn_measurement_details
;
List of Runs (angles in degrees, time in seconds):

  # Type    Start    End  Width  t~exp~   \w     \q     \k     \f   Frames
#--------------------------------------------------------------------------
  1  \w    -76.00 -49.00   0.50    6.51    --    0.00  33.00  52.00   54
  2  \w    -27.00  -1.00   0.50    6.51    --    0.00  58.00-115.00   52
  3  \w    -67.00  34.00   0.50    6.51    --    0.00  14.00-150.00  202
;
_diffrn_measurement_device 'four-circle diffractometer'
_diffrn_measurement_device_type 'Rigaku XtaLAB P200'
_diffrn_measurement_method '\w scans'
_diffrn_orient_matrix_type 'CrysAlisPro convention (1999,Acta A55,543-557)'
_diffrn_orient_matrix_UB_11 0.0476103000
_diffrn_orient_matrix_UB_12 0.0221463000
_diffrn_orient_matrix_UB_13 -0.0247354000
_diffrn_orient_matrix_UB_21 0.0868059000
_diffrn_orient_matrix_UB_22 -0.0170718000
_diffrn_orient_matrix_UB_23 0.0116679000
_diffrn_orient_matrix_UB_31 -0.0096113000
_diffrn_orient_matrix_UB_32 -0.0434179000
_diffrn_orient_matrix_UB_33 -0.0171615000
_diffrn_radiation_monochromator 'multi-layer mirror optics'
_diffrn_radiation_probe x-ray
_diffrn_radiation_type MoK\a
_diffrn_radiation_wavelength 0.71073
_diffrn_reflns_av_R_equivalents 0.0360
_diffrn_reflns_av_unetI/netI 0.0469
_diffrn_reflns_Laue_measured_fraction_full 0.994
_diffrn_reflns_Laue_measured_fraction_max 0.888
_diffrn_reflns_limit_h_max 8
_diffrn_reflns_limit_h_min -9
_diffrn_reflns_limit_k_max 18
_diffrn_reflns_limit_k_min -15
_diffrn_reflns_limit_l_max 28
_diffrn_reflns_limit_l_min -29
_diffrn_reflns_number 13057
_diffrn_reflns_point_group_measured_fraction_full 0.995
_diffrn_reflns_point_group_measured_fraction_max 0.864
_diffrn_reflns_theta_full 25.242
_diffrn_reflns_theta_max 29.344
_diffrn_reflns_theta_min 3.003
_diffrn_source 'rotating anode X-ray generator'
_diffrn_source_type micromax007
_exptl_absorpt_coefficient_mu 6.942
_exptl_absorpt_correction_T_max 1.00000
_exptl_absorpt_correction_T_min 0.76763
_exptl_absorpt_correction_type multi-scan
_exptl_absorpt_process_details
;
CrysAlisPro 1.171.39.43a (Rigaku Oxford Diffraction, 2018)
Empirical absorption correction using spherical harmonics,
 implemented in SCALE3 ABSPACK scaling algorithm.
;
_exptl_crystal_colour 'clear colourless'
_exptl_crystal_colour_lustre clear
_exptl_crystal_colour_primary colourless
_exptl_crystal_density_diffrn 1.881
_exptl_crystal_description needle
_exptl_crystal_F_000 1176
_exptl_crystal_size_max 0.18
_exptl_crystal_size_mid 0.07
_exptl_crystal_size_min 0.025
_refine_diff_density_max 1.107
_refine_diff_density_min -1.299
_refine_diff_density_rms 0.128
_refine_ls_abs_structure_details
;
 Flack x determined using 1906 quotients [(I+)-(I-)]/[(I+)+(I-)]
 (Parsons, Flack and Wagner, Acta Cryst. B69 (2013) 249-259).
;
_refine_ls_abs_structure_Flack 0.061(6)
_refine_ls_extinction_method none
_refine_ls_goodness_of_fit_ref 1.008
_refine_ls_hydrogen_treatment constr
_refine_ls_matrix_type full
_refine_ls_number_parameters 245
_refine_ls_number_reflns 5096
_refine_ls_number_restraints 72
_refine_ls_restrained_S_all 1.001
_refine_ls_R_factor_all 0.0297
_refine_ls_R_factor_gt 0.0268
_refine_ls_shift/su_max 0.001
_refine_ls_shift/su_mean 0.000
_refine_ls_structure_factor_coef Fsqd
_refine_ls_weighting_details 'w=1/[\s^2^(Fo^2^)+(0.0280P)^2^] where P=(Fo^2^+2Fc^2^)/3'
_refine_ls_weighting_scheme calc
_refine_ls_wR_factor_gt 0.0575
_refine_ls_wR_factor_ref 0.0581
_reflns_Friedel_coverage 0.712
_reflns_Friedel_fraction_full 0.998
_reflns_Friedel_fraction_max 0.831
_reflns_number_gt 4807
_reflns_number_total 5096
_reflns_threshold_expression 'I > 2\s(I)'
_cod_data_source_file d0dt00195c2.cif
_cod_data_source_block tys-340-1
_cod_depositor_comments 'Adding full bibliography for 7703359--7703361.cif.'
_cod_database_code 7703359
_shelx_shelxl_version_number 2018/1
_chemical_oxdiff_formula 'Au N H F Si N'
_shelx_space_group_comment
;
The symmetry employed for this shelxl refinement is uniquely defined
by the following loop, which should always be used as a source of
symmetry information in preference to the above space-group names.
They are only intended as comments.
;
_shelx_estimated_absorpt_t_max 0.846
_shelx_estimated_absorpt_t_min 0.368
_reflns_odcompleteness_completeness 99.14
_reflns_odcompleteness_iscentric 1
_reflns_odcompleteness_theta 26.32
_olex2_refinement_description
;
1. Fixed Uiso
 At 1.2 times of:
  All C(H) groups
 At 1.5 times of:
  All C(H,H,H) groups
2. Uiso/Uaniso restraints and constraints
C19 \\sim C24 \\sim C23 \\sim C22 \\sim C21 \\sim C20: within 1.7A with sigma
of 0.04 and sigma for terminal atoms of 0.08
C7 \\sim C2 \\sim C3 \\sim C4 \\sim C5 \\sim C6: within 1.7A with sigma of 0.04
and sigma for terminal atoms of 0.08
3.a Aromatic/amide H refined with riding coordinates:
 C3(H3), C5(H5)
3.b Fitted hexagon refined as free rotating group:
 C22(C21,C20,C19,C24,C23), C2(C3,C4,C5,C6,C7)
3.c Idealised Me refined as rotating group:
 C18(H18A,H18B,H18C), C12(H12A,H12B,H12C), C14(H14A,H14B,H14C), C10(H10A,H10B,
 H10C), C17(H17A,H17B,H17C), C13(H13A,H13B,H13C), C11(H11A,H11B,H11C)
;
_olex2_submission_special_instructions 'No special instructions were received'
_oxdiff_exptl_absorpt_empirical_details
;
Empirical correction (ABSPACK) includes:
- Absorption correction using spherical harmonics
- Frame scaling
;
_oxdiff_exptl_absorpt_empirical_full_max 1.494
_oxdiff_exptl_absorpt_empirical_full_min 0.866

loop_
_space_group_symop_operation_xyz
'x, y, z'
'-x+1/2, -y, z+1/2'
'-x, y+1/2, -z+1/2'
'x+1/2, -y+1/2, -z'

loop_
_atom_site_label
_atom_site_type_symbol
_atom_site_fract_x
_atom_site_fract_y
_atom_site_fract_z
_atom_site_U_iso_or_equiv
_atom_site_adp_type
_atom_site_occupancy
_atom_site_site_symmetry_order
_atom_site_calc_flag
_atom_site_refinement_flags_posn
_atom_site_refinement_flags_adp
Au1 Au 0.34558(3) 0.32774(2) 0.55985(2) 0.01581(7) Uani 1 1 d . .
Si8 Si 0.4143(2) -0.04306(13) 0.54281(7) 0.0146(3) Uani 1 1 d . .
N15 N 0.3549(8) 0.1557(3) 0.4679(2) 0.0148(9) Uani 1 1 d . .
F29 F 0.3279(6) 0.5633(3) 0.56441(16) 0.0287(8) Uani 1 1 d . .
F27 F 0.3174(7) 0.2972(3) 0.70097(17) 0.0321(10) Uani 1 1 d . .
F26 F 0.2919(7) 0.6862(3) 0.65880(19) 0.0384(12) Uani 1 1 d . .
F28 F 0.2778(7) 0.4208(3) 0.79468(17) 0.0355(11) Uani 1 1 d . .
C22 C 0.3240(6) 0.4266(3) 0.62964(13) 0.0180(12) Uani 1 1 d . U
C21 C 0.3173(6) 0.5264(3) 0.61937(13) 0.0211(13) Uani 1 1 d G U
C20 C 0.2983(7) 0.5902(2) 0.66809(18) 0.0242(15) Uani 1 1 d G U
C19 C 0.2858(7) 0.5542(3) 0.72708(14) 0.0255(15) Uani 1 1 d G U
C24 C 0.2925(7) 0.4544(3) 0.73735(12) 0.0246(15) Uani 1 1 d G U
C23 C 0.3115(7) 0.3906(2) 0.68863(16) 0.0203(14) Uani 1 1 d G U
C2 C 0.3561(7) -0.0193(2) 0.45717(11) 0.0159(11) Uani 1 1 d . U
C3 C 0.3414(7) -0.1002(2) 0.41944(15) 0.0200(12) Uani 1 1 d G U
H3 H 0.348193 -0.163811 0.436234 0.024 Uiso 1 1 calc R .
C4 C 0.3168(6) -0.0879(2) 0.35715(14) 0.0223(14) Uani 1 1 d G U
C5 C 0.3069(6) 0.0052(3) 0.33258(11) 0.0194(13) Uani 1 1 d G U
H5 H 0.290043 0.013566 0.290010 0.023 Uiso 1 1 calc R .
C6 C 0.3215(6) 0.0861(2) 0.37031(15) 0.0179(12) Uani 1 1 d G U
C7 C 0.3461(7) 0.0739(2) 0.43260(14) 0.0179(11) Uani 1 1 d G U
C18 C 0.3105(10) 0.1883(5) 0.3429(3) 0.0262(16) Uani 1 1 d . .
H18A H 0.301903 0.183456 0.298481 0.039 Uiso 1 1 calc GR .
H18B H 0.423216 0.225076 0.353966 0.039 Uiso 1 1 calc GR .
H18C H 0.199352 0.221805 0.358675 0.039 Uiso 1 1 calc GR .
F25 F 0.2664(8) 0.6163(3) 0.77408(19) 0.0442(13) Uani 1 1 d . .
C12 C 0.1034(9) 0.0630(5) 0.5874(3) 0.0244(15) Uani 1 1 d . .
H12A H 0.193143 0.113227 0.600001 0.037 Uiso 1 1 calc GR .
H12B H -0.006287 0.064905 0.614268 0.037 Uiso 1 1 calc GR .
H12C H 0.063956 0.075201 0.545388 0.037 Uiso 1 1 calc GR .
C14 C 0.5909(9) 0.0467(5) 0.5707(3) 0.0210(14) Uani 1 1 d . .
H14A H 0.684578 0.058310 0.538898 0.032 Uiso 1 1 calc GR .
H14B H 0.652825 0.020898 0.607108 0.032 Uiso 1 1 calc GR .
H14C H 0.527927 0.108064 0.580771 0.032 Uiso 1 1 calc GR .
C10 C 0.0567(10) -0.1160(5) 0.5720(3) 0.0252(15) Uani 1 1 d . .
H10A H 0.021458 -0.105813 0.529361 0.038 Uiso 1 1 calc GR .
H10B H -0.055538 -0.112412 0.597656 0.038 Uiso 1 1 calc GR .
H10C H 0.115004 -0.180183 0.576508 0.038 Uiso 1 1 calc GR .
C9 C 0.1961(8) -0.0370(5) 0.5915(3) 0.0169(13) Uani 1 1 d . .
C17 C 0.3007(10) -0.1751(6) 0.3159(3) 0.0313(16) Uani 1 1 d . .
H17A H 0.385871 -0.226397 0.329972 0.047 Uiso 1 1 calc GR .
H17B H 0.334346 -0.156298 0.274240 0.047 Uiso 1 1 calc GR .
H17C H 0.171523 -0.199427 0.316502 0.047 Uiso 1 1 calc GR .
C13 C 0.5199(9) -0.1679(5) 0.5471(2) 0.0230(13) Uani 1 1 d . .
H13A H 0.425759 -0.216412 0.535444 0.034 Uiso 1 1 calc GR .
H13B H 0.562187 -0.180626 0.588779 0.034 Uiso 1 1 calc GR .
H13C H 0.627092 -0.171910 0.519265 0.034 Uiso 1 1 calc GR .
C11 C 0.2502(10) -0.0559(6) 0.6585(3) 0.0228(14) Uani 1 1 d . .
H11A H 0.305830 -0.120934 0.662156 0.034 Uiso 1 1 calc GR .
H11B H 0.137945 -0.052018 0.684083 0.034 Uiso 1 1 calc GR .
H11C H 0.341346 -0.006902 0.671750 0.034 Uiso 1 1 calc GR .
C16 C 0.3576(10) 0.2241(5) 0.4980(3) 0.0199(12) Uani 1 1 d . .

loop_
_atom_site_aniso_label
_atom_site_aniso_U_11
_atom_site_aniso_U_22
_atom_site_aniso_U_33
_atom_site_aniso_U_23
_atom_site_aniso_U_13
_atom_site_aniso_U_12
Au1 0.01941(10) 0.01391(10) 0.01412(9) -0.00138(9) 0.00005(9) -0.00026(10)
Si8 0.0164(8) 0.0159(8) 0.0116(7) 0.0021(6) -0.0003(5) 0.0009(6)
N15 0.016(2) 0.013(3) 0.015(2) 0.0021(18) -0.002(2) 0.005(2)
F29 0.044(2) 0.0241(19) 0.0185(16) 0.0080(16) 0.002(2) 0.0001(18)
F27 0.053(3) 0.021(2) 0.0225(18) 0.0047(16) 0.0051(19) -0.0010(19)
F26 0.062(3) 0.013(2) 0.041(2) -0.0019(18) 0.000(2) 0.002(2)
F28 0.056(3) 0.036(3) 0.0143(17) 0.0017(17) 0.0017(17) -0.002(2)
C22 0.019(3) 0.019(3) 0.016(3) 0.002(2) -0.003(2) 0.001(2)
C21 0.023(4) 0.024(3) 0.016(3) 0.002(2) 0.004(2) -0.001(3)
C20 0.028(4) 0.016(3) 0.029(3) -0.001(3) -0.001(3) 0.001(2)
C19 0.033(4) 0.023(4) 0.020(3) -0.012(3) -0.001(3) 0.000(3)
C24 0.033(4) 0.030(4) 0.011(3) -0.003(3) -0.001(2) -0.002(3)
C23 0.027(4) 0.017(3) 0.017(3) 0.002(2) -0.001(2) 0.003(2)
C2 0.020(3) 0.016(3) 0.011(2) 0.003(2) 0.001(2) 0.000(3)
C3 0.022(3) 0.016(3) 0.022(3) 0.000(2) 0.001(3) -0.002(3)
C4 0.022(4) 0.027(4) 0.018(3) -0.002(3) 0.000(2) -0.001(3)
C5 0.021(3) 0.024(3) 0.014(3) -0.002(2) -0.003(2) -0.001(2)
C6 0.018(3) 0.022(3) 0.013(2) 0.000(2) -0.001(2) 0.003(2)
C7 0.016(3) 0.017(3) 0.020(3) -0.005(2) 0.002(3) -0.005(3)
C18 0.033(4) 0.025(4) 0.021(3) 0.009(3) 0.000(2) 0.005(3)
F25 0.074(4) 0.031(3) 0.028(2) -0.017(2) 0.000(2) 0.004(2)
C12 0.017(3) 0.023(4) 0.033(3) 0.003(3) 0.004(2) 0.000(2)
C14 0.019(3) 0.025(3) 0.019(3) 0.002(3) -0.004(2) -0.001(2)
C10 0.023(3) 0.033(4) 0.020(3) 0.001(3) 0.003(2) -0.007(3)
C9 0.015(3) 0.021(3) 0.014(3) 0.000(2) 0.001(2) -0.001(2)
C17 0.042(4) 0.029(4) 0.023(3) -0.009(3) -0.002(3) -0.002(4)
C13 0.027(3) 0.021(3) 0.021(3) 0.002(3) 0.001(2) 0.004(3)
C11 0.024(4) 0.029(4) 0.015(3) -0.001(3) 0.000(2) -0.003(3)
C16 0.016(3) 0.027(3) 0.017(2) 0.005(3) 0.000(3) -0.002(3)

loop_
_atom_type_symbol
_atom_type_description
_atom_type_scat_dispersion_real
_atom_type_scat_dispersion_imag
_atom_type_scat_source
C C 0.0033 0.0016 'International Tables Vol C Tables 4.2.6.8 and 6.1.1.4'
H H 0.0000 0.0000 'International Tables Vol C Tables 4.2.6.8 and 6.1.1.4'
Au Au -2.0133 8.8022 'International Tables Vol C Tables 4.2.6.8 and 6.1.1.4'
F F 0.0171 0.0103 'International Tables Vol C Tables 4.2.6.8 and 6.1.1.4'
N N 0.0061 0.0033 'International Tables Vol C Tables 4.2.6.8 and 6.1.1.4'
Si Si 0.0817 0.0704 'International Tables Vol C Tables 4.2.6.8 and 6.1.1.4'

loop_
_geom_angle_atom_site_label_1
_geom_angle_atom_site_label_2
_geom_angle_atom_site_label_3
_geom_angle
C16 Au1 C22 174.9(2)
C14 Si8 C2 110.4(2)
C14 Si8 C9 109.9(3)
C14 Si8 C13 108.5(3)
C9 Si8 C2 111.3(2)
C13 Si8 C2 106.6(2)
C13 Si8 C9 110.0(3)
C16 N15 C7 178.2(7)
C21 C22 Au1 122.2(2)
C21 C22 C23 120.0
C23 C22 Au1 117.7(2)
F29 C21 C22 121.9(3)
F29 C21 C20 118.1(3)
C20 C21 C22 120.0
F26 C20 C21 120.5(3)
F26 C20 C19 119.5(3)
C21 C20 C19 120.0
C20 C19 C24 120.0
F25 C19 C20 119.8(3)
F25 C19 C24 120.2(3)
F28 C24 C19 119.2(3)
F28 C24 C23 120.8(3)
C23 C24 C19 120.0
F27 C23 C22 122.6(3)
F27 C23 C24 117.4(3)
C24 C23 C22 120.0
C3 C2 Si8 117.16(19)
C3 C2 C7 120.0
C7 C2 Si8 122.58(19)
C2 C3 H3 120.0
C2 C3 C4 120.0
C4 C3 H3 120.0
C3 C4 C5 120.0
C3 C4 C17 120.4(4)
C5 C4 C17 119.6(4)
C4 C5 H5 120.0
C4 C5 C6 120.0
C6 C5 H5 120.0
C5 C6 C18 119.7(3)
C7 C6 C5 120.0
C7 C6 C18 120.3(3)
N15 C7 C2 122.3(3)
N15 C7 C6 117.7(3)
C6 C7 C2 120.0
C6 C18 H18A 109.5
C6 C18 H18B 109.5
C6 C18 H18C 109.5
H18A C18 H18B 109.5
H18A C18 H18C 109.5
H18B C18 H18C 109.5
H12A C12 H12B 109.5
H12A C12 H12C 109.5
H12B C12 H12C 109.5
C9 C12 H12A 109.5
C9 C12 H12B 109.5
C9 C12 H12C 109.5
Si8 C14 H14A 109.5
Si8 C14 H14B 109.5
Si8 C14 H14C 109.5
H14A C14 H14B 109.5
H14A C14 H14C 109.5
H14B C14 H14C 109.5
H10A C10 H10B 109.5
H10A C10 H10C 109.5
H10B C10 H10C 109.5
C9 C10 H10A 109.5
C9 C10 H10B 109.5
C9 C10 H10C 109.5
C12 C9 Si8 111.2(4)
C12 C9 C10 109.8(5)
C12 C9 C11 108.5(5)
C10 C9 Si8 110.1(4)
C10 C9 C11 108.1(5)
C11 C9 Si8 109.1(4)
C4 C17 H17A 109.5
C4 C17 H17B 109.5
C4 C17 H17C 109.5
H17A C17 H17B 109.5
H17A C17 H17C 109.5
H17B C17 H17C 109.5
Si8 C13 H13A 109.5
Si8 C13 H13B 109.5
Si8 C13 H13C 109.5
H13A C13 H13B 109.5
H13A C13 H13C 109.5
H13B C13 H13C 109.5
C9 C11 H11A 109.5
C9 C11 H11B 109.5
C9 C11 H11C 109.5
H11A C11 H11B 109.5
H11A C11 H11C 109.5
H11B C11 H11C 109.5
N15 C16 Au1 170.8(5)

loop_
_geom_bond_atom_site_label_1
_geom_bond_atom_site_label_2
_geom_bond_distance
Au1 C22 2.054(3)
Au1 C16 1.970(6)
Si8 C2 1.954(3)
Si8 C14 1.865(7)
Si8 C9 1.891(6)
Si8 C13 1.875(7)
N15 C7 1.366(5)
N15 C16 1.149(8)
F29 C21 1.311(4)
F27 C23 1.311(5)
F26 C20 1.335(5)
F28 C24 1.345(5)
C22 C21 1.3900
C22 C23 1.3900
C21 C20 1.3900
C20 C19 1.3900
C19 C24 1.3900
C19 F25 1.346(5)
C24 C23 1.3900
C2 C3 1.3900
C2 C7 1.3900
C3 H3 0.9500
C3 C4 1.3900
C4 C5 1.3900
C4 C17 1.507(7)
C5 H5 0.9500
C5 C6 1.3900
C6 C7 1.3900
C6 C18 1.529(7)
C18 H18A 0.9800
C18 H18B 0.9800
C18 H18C 0.9800
C12 H12A 0.9800
C12 H12B 0.9800
C12 H12C 0.9800
C12 C9 1.527(9)
C14 H14A 0.9800
C14 H14B 0.9800
C14 H14C 0.9800
C10 H10A 0.9800
C10 H10B 0.9800
C10 H10C 0.9800
C10 C9 1.533(9)
C9 C11 1.543(8)
C17 H17A 0.9800
C17 H17B 0.9800
C17 H17C 0.9800
C13 H13A 0.9800
C13 H13B 0.9800
C13 H13C 0.9800
C11 H11A 0.9800
C11 H11B 0.9800
C11 H11C 0.9800
